data_7115186
loop_
_publ_author_name
'Cameron, Paul A.'
'Gibson, Vernon C.'
'Redshaw, Carl'
'Segal, John A.'
'Bruce, Michael D.'
'White, Andrew J. P.'
'Williams, David J.'

_publ_section_title
;
 Pendant arm Schiff base complexes of aluminium as ethylene polymerisation
 catalysts
;
_journal_issue 18
_journal_name_full 'Chemical Communications'
_journal_page_first 1883
_journal_paper_doi 10.1039/a905120a
_journal_year 1999
_chemical_formula_sum 'C23 H33 Al N2 O'
_chemical_formula_weight 380.49
_chemical_name_systematic
; 
 ? 
;
_space_group_IT_number 14
_symmetry_cell_setting monoclinic
_symmetry_space_group_name_Hall '-P 2ybc'
_symmetry_space_group_name_H-M 'P 1 21/c 1'
_atom_sites_solution_hydrogens geom
_atom_sites_solution_primary direct
_atom_sites_solution_secondary difmap
_audit_creation_method SHELXL
_cell_angle_alpha 90.00
_cell_angle_beta 116.357(6)
_cell_angle_gamma 90.00
_cell_formula_units_Z 4
_cell_length_a 15.009(2)
_cell_length_b 12.2073(15)
_cell_length_c 14.1285(13)
_cell_measurement_reflns_used 26
_cell_measurement_temperature 293(2)
_cell_measurement_theta_max 12.98
_cell_measurement_theta_min 4.66
_cell_volume 2319.5(5)
_computing_cell_refinement 'Siemens XSCANS'
_computing_data_collection 'Siemens XSCANS'
_computing_data_reduction 'Siemens SHELXTL'
_computing_molecular_graphics 'Siemens SHELXTL'
_computing_publication_material 'Siemens SHELXTL'
_computing_structure_refinement 'SHELXL-93 (Sheldrick, 1993)'
_computing_structure_solution 'SHELXS-86 (Sheldrick, 1990)'
_diffrn_ambient_temperature 293(2)
_diffrn_measurement_device 'Siemens P4'
_diffrn_measurement_method '\w scans'
_diffrn_radiation_monochromator graphite
_diffrn_radiation_source 'fine-focus sealed tube'
_diffrn_radiation_type MoK\a
_diffrn_radiation_wavelength 0.71073
_diffrn_reflns_av_R_equivalents 0.0212
_diffrn_reflns_av_sigmaI/netI 0.0507
_diffrn_reflns_limit_h_max 17
_diffrn_reflns_limit_h_min -19
_diffrn_reflns_limit_k_max 0
_diffrn_reflns_limit_k_min -15
_diffrn_reflns_limit_l_max 18
_diffrn_reflns_limit_l_min 0
_diffrn_reflns_number 5517
_diffrn_reflns_theta_max 27.50
_diffrn_reflns_theta_min 2.25
_diffrn_standards_decay_% 1.56
_diffrn_standards_interval_count 97
_diffrn_standards_number 3
_exptl_absorpt_coefficient_mu 0.101
_exptl_absorpt_correction_type none
_exptl_crystal_colour Yellow
_exptl_crystal_density_diffrn 1.090
_exptl_crystal_description prisms
_exptl_crystal_F_000 824
_exptl_crystal_size_max 0.93
_exptl_crystal_size_mid 0.90
_exptl_crystal_size_min 0.80
_refine_diff_density_max 0.229
_refine_diff_density_min -0.193
_refine_diff_density_rms 0.044
_refine_ls_extinction_coef 0.0126(19)
_refine_ls_extinction_expression Fc^*^=kFc[1+0.001xFc^2^\l^3^/sin(2\q)]^-1/4^
_refine_ls_extinction_method SHELXL
_refine_ls_goodness_of_fit_all 1.014
_refine_ls_goodness_of_fit_obs 1.069
_refine_ls_matrix_type full
_refine_ls_number_parameters 245
_refine_ls_number_reflns 4748
_refine_ls_number_restraints 0
_refine_ls_restrained_S_all 1.033
_refine_ls_restrained_S_obs 1.069
_refine_ls_R_factor_all 0.0897
_refine_ls_R_factor_obs 0.0539
_refine_ls_shift/esd_max 0.001
_refine_ls_shift/esd_mean 0.000
_refine_ls_structure_factor_coef Fsqd
_refine_ls_weighting_details 'w=1/[\s^2^(Fo^2^)+(0.0890P)^2^+0.0000P] where P=(Fo^2^+2Fc^2^)/3'
_refine_ls_weighting_scheme calc
_refine_ls_wR_factor_all 0.1630
_refine_ls_wR_factor_obs 0.1364
_reflns_number_observed 3526
_reflns_number_total 5299
_reflns_observed_criterion >2sigma(I)
_cod_data_source_file 905120a.txt
_cod_data_source_block VG9923
_cod_depositor_comments
;
The following automatic conversions were performed:

'_symmetry_cell_setting' value 'Monoclinic' changed to 'monoclinic'
according to
/usr/data/users/saulius/automatic-downloads/retrospective/RSC/lib/dictionaries/cif_core.dic
dictionary named 'cif_core.dic' version 2.4.2 from 2011-04-26.

Automatic conversion script
Id: cif_fix_values 2281 2013-09-26 08:29:07Z andrius 

The following automatic conversions were performed:

'_refine_ls_weighting_scheme' value 'calc
w=1/[\s^2^(Fo^2^)+(0.0890P)^2^+0.0000P] where P=(Fo^2^+2Fc^2^)/3' was
changed to 'calc'. New tag '_refine_ls_weighting_details' was
created. The value of the new tag was set to
'w=1/[\s^2^(Fo^2^)+(0.0890P)^2^+0.0000P] where P=(Fo^2^+2Fc^2^)/3'.

Automatic conversion script
Id: cif_fix_values 3143 2015-03-26 13:38:13Z robertas 
;
_cod_original_cell_volume 2319.5(4)
_cod_original_sg_symbol_H-M P2(1)/c
_cod_original_formula_sum 'C23 H33 N2 O Al'
_cod_database_code 7115186

loop_
_symmetry_equiv_pos_as_xyz
'x, y, z'
'-x, y+1/2, -z+1/2'
'-x, -y, -z'
'x, -y-1/2, z-1/2'

loop_
_atom_site_aniso_label
_atom_site_aniso_U_11
_atom_site_aniso_U_22
_atom_site_aniso_U_33
_atom_site_aniso_U_23
_atom_site_aniso_U_13
_atom_site_aniso_U_12
Al 0.0385(3) 0.0397(3) 0.0430(3) 0.0012(3) 0.0151(2) -0.0032(2)
N1 0.0460(9) 0.0625(12) 0.0677(12) -0.0009(10) 0.0300(9) -0.0025(9)
C2 0.060(2) 0.085(2) 0.127(3) -0.003(2) 0.052(2) -0.0114(15)
C3 0.059(2) 0.125(3) 0.137(4) -0.003(3) 0.060(2) -0.009(2)
C4 0.061(2) 0.126(3) 0.104(3) -0.005(2) 0.053(2) 0.015(2)
C5 0.0585(14) 0.081(2) 0.073(2) -0.0031(14) 0.0347(13) 0.0171(13)
C6 0.0435(10) 0.0628(13) 0.0437(10) 0.0021(9) 0.0196(8) 0.0072(9)
C7 0.0521(12) 0.0445(11) 0.0745(15) 0.0003(10) 0.0348(11) 0.0057(9)
N8 0.0422(8) 0.0398(8) 0.0493(9) -0.0016(7) 0.0245(7) 0.0005(7)
C9 0.0466(10) 0.0410(10) 0.0489(11) -0.0093(8) 0.0254(9) -0.0053(8)
C10 0.0410(9) 0.0461(10) 0.0427(9) -0.0064(8) 0.0198(8) -0.0040(8)
C11 0.0459(10) 0.0520(11) 0.0463(10) -0.0111(9) 0.0206(9) -0.0089(9)
C12 0.0395(10) 0.0619(13) 0.0466(11) -0.0051(10) 0.0160(8) -0.0069(9)
C13 0.0392(9) 0.0608(13) 0.0544(12) -0.0020(10) 0.0198(9) 0.0049(9)
C14 0.0433(10) 0.0463(11) 0.0498(11) -0.0038(8) 0.0198(9) 0.0032(8)
C15 0.0393(9) 0.0412(9) 0.0439(9) -0.0033(8) 0.0185(7) -0.0027(8)
O16 0.0377(7) 0.0445(8) 0.0566(9) -0.0130(6) 0.0170(6) -0.0033(6)
C17 0.078(2) 0.0547(14) 0.0561(13) 0.0098(11) 0.0314(12) 0.0013(12)
C18 0.0535(12) 0.064(2) 0.0504(12) -0.0006(11) 0.0110(10) 0.0007(11)
C19 0.0393(11) 0.088(2) 0.0602(14) -0.0131(13) 0.0121(10) -0.0101(12)
C20 0.060(2) 0.092(2) 0.077(2) -0.024(2) 0.0093(14) -0.021(2)
C21 0.079(2) 0.245(7) 0.106(3) -0.058(4) 0.055(2) -0.083(3)
C22 0.066(2) 0.111(3) 0.115(3) -0.009(3) -0.017(2) 0.012(2)
C23 0.0509(12) 0.0488(12) 0.0644(14) -0.0098(10) 0.0216(10) 0.0082(9)
C24 0.066(2) 0.076(2) 0.124(3) -0.032(2) 0.038(2) 0.0152(15)
C25 0.074(2) 0.0469(13) 0.075(2) -0.0037(12) 0.0218(14) 0.0014(12)
C26 0.089(2) 0.063(2) 0.0587(15) -0.0124(12) 0.0309(14) 0.0104(14)

loop_
_atom_site_label
_atom_site_type_symbol
_atom_site_fract_x
_atom_site_fract_y
_atom_site_fract_z
_atom_site_U_iso_or_equiv
_atom_site_thermal_displace_type
_atom_site_occupancy
_atom_site_calc_flag
_atom_site_refinement_flags
Al Al 0.38994(4) 0.79064(5) 0.04803(5) 0.0415(2) Uani 1 d .
N1 N 0.26970(15) 0.8752(2) 0.0751(2) 0.0570(5) Uani 1 d .
C2 C 0.1897(2) 0.8268(3) 0.0751(3) 0.0867(10) Uani 1 d .
H2A H 0.1820(2) 0.7515(3) 0.0644(3) 0.104 Uiso 1 calc R
C3 C 0.1184(3) 0.8843(4) 0.0904(4) 0.1011(13) Uani 1 d .
H3A H 0.0635(3) 0.8485(4) 0.0900(4) 0.121 Uiso 1 calc R
C4 C 0.1294(2) 0.9947(4) 0.1063(3) 0.0907(11) Uani 1 d .
H4A H 0.0819(2) 1.0351(4) 0.1167(3) 0.109 Uiso 1 calc R
C5 C 0.2109(2) 1.0458(3) 0.1069(2) 0.0691(7) Uani 1 d .
H5A H 0.2196(2) 1.1210(3) 0.1175(2) 0.083 Uiso 1 calc R
C6 C 0.2805(2) 0.9825(2) 0.0910(2) 0.0500(5) Uani 1 d .
C7 C 0.3706(2) 1.0305(2) 0.0879(2) 0.0545(5) Uani 1 d .
H7A H 0.3515(2) 1.0712(2) 0.0228(2) 0.065 Uiso 1 calc R
H7B H 0.4029(2) 1.0807(2) 0.1466(2) 0.065 Uiso 1 calc R
N8 N 0.43993(13) 0.94261(14) 0.09449(14) 0.0422(4) Uani 1 d .
C9 C 0.5334(2) 0.9679(2) 0.1402(2) 0.0440(4) Uani 1 d .
H9A H 0.5496(2) 1.0380(2) 0.1684(2) 0.053 Uiso 1 calc R
C10 C 0.61461(15) 0.8982(2) 0.1515(2) 0.0428(4) Uani 1 d .
C11 C 0.7113(2) 0.9384(2) 0.2127(2) 0.0480(5) Uani 1 d .
H11A H 0.7197(2) 1.0048(2) 0.2479(2) 0.058 Uiso 1 calc R
C12 C 0.7935(2) 0.8814(2) 0.2214(2) 0.0505(5) Uani 1 d .
C13 C 0.7757(2) 0.7819(2) 0.1646(2) 0.0519(5) Uani 1 d .
H13A H 0.8308(2) 0.7430(2) 0.1693(2) 0.062 Uiso 1 calc R
C14 C 0.6831(2) 0.7380(2) 0.1027(2) 0.0468(5) Uani 1 d .
C15 C 0.59805(14) 0.7971(2) 0.0967(2) 0.0415(4) Uani 1 d .
O16 O 0.50730(10) 0.76216(13) 0.03910(13) 0.0477(4) Uani 1 d .
C17 C 0.4077(2) 0.6869(2) 0.1629(2) 0.0625(6) Uani 1 d .
H17A H 0.4574(2) 0.7146(2) 0.2288(2) 0.094 Uiso 1 calc R
H17B H 0.4283(2) 0.6170(2) 0.1485(2) 0.094 Uiso 1 calc R
H17C H 0.3458(2) 0.6788(2) 0.1670(2) 0.094 Uiso 1 calc R
C18 C 0.2951(2) 0.7673(2) -0.1015(2) 0.0605(6) Uani 1 d .
H18A H 0.2990(2) 0.8276(2) -0.1431(2) 0.091 Uiso 1 calc R
H18B H 0.2288(2) 0.7624(2) -0.1078(2) 0.091 Uiso 1 calc R
H18C H 0.3113(2) 0.7006(2) -0.1262(2) 0.091 Uiso 1 calc R
C19 C 0.9002(2) 0.9222(3) 0.2863(2) 0.0662(7) Uani 1 d .
C20 C 0.9045(2) 1.0265(3) 0.3482(3) 0.0844(10) Uani 1 d .
H20A H 0.8771(2) 1.0121(3) 0.3967(3) 0.127 Uiso 1 calc R
H20B H 0.8668(2) 1.0833(3) 0.3000(3) 0.127 Uiso 1 calc R
H20C H 0.9724(2) 1.0496(3) 0.3867(3) 0.127 Uiso 1 calc R
C21 C 0.9443(3) 0.9489(6) 0.2110(4) 0.138(2) Uani 1 d .
H21A H 0.9043(3) 1.0037(6) 0.1616(4) 0.207 Uiso 1 calc R
H21B H 0.9456(3) 0.8839(6) 0.1734(4) 0.207 Uiso 1 calc R
H21C H 1.0107(3) 0.9761(6) 0.2503(4) 0.207 Uiso 1 calc R
C22 C 0.9609(3) 0.8353(4) 0.3668(4) 0.118(2) Uani 1 d .
H22A H 0.9310(3) 0.8205(4) 0.4131(4) 0.178 Uiso 1 calc R
H22B H 1.0275(3) 0.8615(4) 0.4075(4) 0.178 Uiso 1 calc R
H22C H 0.9624(3) 0.7693(4) 0.3306(4) 0.178 Uiso 1 calc R
C23 C 0.6702(2) 0.6288(2) 0.0438(2) 0.0561(6) Uani 1 d .
C24 C 0.7707(2) 0.5818(3) 0.0573(3) 0.0907(11) Uani 1 d .
H24A H 0.8019(2) 0.6329(3) 0.0299(3) 0.136 Uiso 1 calc R
H24B H 0.7596(2) 0.5138(3) 0.0196(3) 0.136 Uiso 1 calc R
H24C H 0.8130(2) 0.5693(3) 0.1310(3) 0.136 Uiso 1 calc R
C25 C 0.6238(2) 0.5447(2) 0.0884(3) 0.0698(7) Uani 1 d .
H25A H 0.6157(2) 0.4764(2) 0.0517(3) 0.105 Uiso 1 calc R
H25B H 0.5601(2) 0.5706(2) 0.0792(3) 0.105 Uiso 1 calc R
H25C H 0.6664(2) 0.5341(2) 0.1622(3) 0.105 Uiso 1 calc R
C26 C 0.6037(2) 0.6451(3) -0.0755(2) 0.0710(8) Uani 1 d .
H26A H 0.6336(2) 0.6981(3) -0.1027(2) 0.107 Uiso 1 calc R
H26B H 0.5394(2) 0.6706(3) -0.0863(2) 0.107 Uiso 1 calc R
H26C H 0.5967(2) 0.5767(3) -0.1116(2) 0.107 Uiso 1 calc R

loop_
_atom_type_symbol
_atom_type_description
_atom_type_scat_dispersion_real
_atom_type_scat_dispersion_imag
_atom_type_scat_source
C C 0.0033 0.0016 'International Tables Vol C Tables 4.2.6.8 and 6.1.1.4'
H H 0.0000 0.0000 'International Tables Vol C Tables 4.2.6.8 and 6.1.1.4'
N N 0.0061 0.0033 'International Tables Vol C Tables 4.2.6.8 and 6.1.1.4'
O O 0.0106 0.0060 'International Tables Vol C Tables 4.2.6.8 and 6.1.1.4'
Al Al 0.0645 0.0514 'International Tables Vol C Tables 4.2.6.8 and 6.1.1.4'

loop_
_geom_angle_atom_site_label_1
_geom_angle_atom_site_label_2
_geom_angle_atom_site_label_3
_geom_angle
O16 Al C18 98.97(10)
O16 Al C17 98.61(11)
C18 Al C17 123.69(12)
O16 Al N8 88.11(7)
C18 Al N8 118.18(10)
C17 Al N8 115.47(10)
O16 Al N1 162.52(8)
C18 Al N1 89.78(10)
C17 Al N1 88.87(11)
N8 Al N1 74.41(8)
C6 N1 C2 118.6(3)
C6 N1 Al 115.7(2)
C2 N1 Al 125.7(2)
N1 C2 C3 122.4(4)
C4 C3 C2 119.0(3)
C3 C4 C5 119.6(3)
C4 C5 C6 118.5(3)
N1 C6 C5 122.0(2)
N1 C6 C7 115.3(2)
C5 C6 C7 122.7(3)
N8 C7 C6 109.7(2)
C9 N8 C7 116.0(2)
C9 N8 Al 123.39(14)
C7 N8 Al 120.35(14)
N8 C9 C10 126.3(2)
C11 C10 C15 121.5(2)
C11 C10 C9 117.0(2)
C15 C10 C9 121.4(2)
C12 C11 C10 121.2(2)
C11 C12 C13 116.7(2)
C11 C12 C19 123.2(2)
C13 C12 C19 120.1(2)
C14 C13 C12 125.1(2)
C13 C14 C15 117.5(2)
C13 C14 C23 121.9(2)
C15 C14 C23 120.6(2)
O16 C15 C10 120.3(2)
O16 C15 C14 121.7(2)
C10 C15 C14 118.0(2)
C15 O16 Al 130.85(14)
C21 C19 C22 111.8(4)
C21 C19 C20 107.5(3)
C22 C19 C20 107.0(3)
C21 C19 C12 108.4(2)
C22 C19 C12 109.8(3)
C20 C19 C12 112.3(2)
C25 C23 C14 109.3(2)
C25 C23 C24 107.4(2)
C14 C23 C24 112.0(2)
C25 C23 C26 110.2(2)
C14 C23 C26 110.1(2)
C24 C23 C26 107.9(3)

loop_
_geom_bond_atom_site_label_1
_geom_bond_atom_site_label_2
_geom_bond_distance
Al O16 1.854(2)
Al C18 1.975(2)
Al C17 1.982(3)
Al N8 1.999(2)
Al N1 2.254(2)
N1 C6 1.326(3)
N1 C2 1.339(4)
C2 C3 1.375(5)
C3 C4 1.364(6)
C4 C5 1.370(5)
C5 C6 1.396(3)
C6 C7 1.493(3)
C7 N8 1.468(3)
N8 C9 1.295(3)
C9 C10 1.436(3)
C10 C11 1.408(3)
C10 C15 1.418(3)
C11 C12 1.373(3)
C12 C13 1.415(3)
C12 C19 1.533(3)
C13 C14 1.381(3)
C14 C15 1.435(3)
C14 C23 1.539(3)
C15 O16 1.310(2)
C19 C21 1.517(5)
C19 C22 1.526(5)
C19 C20 1.529(5)
C23 C25 1.525(4)
C23 C24 1.543(4)
C23 C26 1.543(4)
